data_2216596
loop_
_publ_author_name
'Rosica Petrova'
'Rositsa Titorenkova'
'Boris Shivachev'

_publ_section_title
;
 Isoquinolin-1(2<i>H</i>)-one
;
_journal_coeditor_code IS2239
_journal_issue 12
_journal_name_full 'Acta Crystallographica Section E'
_journal_page_first o4751
_journal_page_last o4751
_journal_paper_doi 10.1107/S1600536807057960
_journal_volume 63
_journal_year 2007
_chemical_formula_iupac 'C9 H7 N O'
_chemical_formula_moiety 'C9 H7 N O'
_chemical_formula_sum 'C9 H7 N O'
_chemical_formula_weight 145.16
_chemical_name_common Isoquinolinone
_chemical_name_systematic
;
Isoquinolin-1(2H)-one
;
_space_group_IT_number 14
_symmetry_cell_setting monoclinic
_symmetry_space_group_name_Hall '-P 2yn'
_symmetry_space_group_name_H-M 'P 1 21/n 1'
_atom_sites_solution_hydrogens geom
_atom_sites_solution_primary direct
_atom_sites_solution_secondary difmap
_audit_creation_method SHELXL97
_cell_angle_alpha 90.00
_cell_angle_beta 111.745(9)
_cell_angle_gamma 90.00
_cell_formula_units_Z 4
_cell_length_a 11.6138(17)
_cell_length_b 5.2965(9)
_cell_length_c 12.2946(9)
_cell_measurement_reflns_used 22
_cell_measurement_temperature 290(2)
_cell_measurement_theta_max 19.18
_cell_measurement_theta_min 17.96
_cell_volume 702.46(17)
_computing_cell_refinement 'CAD-4 EXPRESS (Enraf--Nonius, 1994)'
_computing_data_collection 'CAD-4 EXPRESS (Enraf--Nonius, 1994)'
_computing_data_reduction 'XCAD4 (Harms & Wocadlo, 1995)'
_computing_molecular_graphics
;
ORTEP-3 for Windows (Farrugia, 1997) and MERCURY (Macrae <i>et al.</i>,
2006)
;
_computing_publication_material 'WinGX (Farrugia, 1999)'
_computing_structure_refinement 'SHELXL97 (Sheldrick, 1997)'
_computing_structure_solution 'SHELXS97 (Sheldrick, 1997)'
_diffrn_ambient_temperature 290(2)
_diffrn_measured_fraction_theta_full 0.999
_diffrn_measured_fraction_theta_max 0.999
_diffrn_measurement_device '\k-geometry diffractometer'
_diffrn_measurement_device_type 'Enraf--Nonius CAD4'
_diffrn_measurement_method \w/2\q
_diffrn_radiation_monochromator graphite
_diffrn_radiation_source 'fine-focus sealed tube'
_diffrn_radiation_type MoK\a
_diffrn_radiation_wavelength 0.71073
_diffrn_reflns_av_R_equivalents 0.0440
_diffrn_reflns_av_sigmaI/netI 0.0452
_diffrn_reflns_limit_h_max 15
_diffrn_reflns_limit_h_min 0
_diffrn_reflns_limit_k_max 6
_diffrn_reflns_limit_k_min -6
_diffrn_reflns_limit_l_max 15
_diffrn_reflns_limit_l_min -16
_diffrn_reflns_number 3292
_diffrn_reflns_theta_full 27.97
_diffrn_reflns_theta_max 27.97
_diffrn_reflns_theta_min 2.06
_diffrn_standards_decay_% 0
_diffrn_standards_interval_time 120
_diffrn_standards_number 3
_exptl_absorpt_coefficient_mu 0.091
_exptl_absorpt_correction_type none
_exptl_crystal_colour 'pale orange'
_exptl_crystal_density_diffrn 1.373
_exptl_crystal_density_method 'not measured'
_exptl_crystal_description prism
_exptl_crystal_F_000 304
_exptl_crystal_size_max 0.36
_exptl_crystal_size_mid 0.36
_exptl_crystal_size_min 0.34
_refine_diff_density_max 0.198
_refine_diff_density_min -0.156
_refine_ls_extinction_coef 0.033(5)
_refine_ls_extinction_expression Fc^*^=kFc[1+0.001xFc^2^\l^3^/sin(2\q)]^-1/4^
_refine_ls_extinction_method 'SHELXL97 (Sheldrick, 1997)'
_refine_ls_goodness_of_fit_ref 1.007
_refine_ls_hydrogen_treatment constr
_refine_ls_matrix_type full
_refine_ls_number_parameters 101
_refine_ls_number_reflns 1678
_refine_ls_number_restraints 0
_refine_ls_restrained_S_all 1.007
_refine_ls_R_factor_all 0.0841
_refine_ls_R_factor_gt 0.0423
_refine_ls_shift/su_max 0.000
_refine_ls_shift/su_mean 0.000
_refine_ls_structure_factor_coef Fsqd
_refine_ls_weighting_details 'calc w = 1/[\s^2^(Fo^2^)+(0.0535P)^2^+0.0424P] where P=(Fo^2^+2Fc^2^)/3'
_refine_ls_weighting_scheme calc
_refine_ls_wR_factor_gt 0.1046
_refine_ls_wR_factor_ref 0.1228
_reflns_number_gt 1053
_reflns_number_total 1678
_reflns_threshold_expression I>2\s(I)
_cod_data_source_file is2239.cif
_cod_data_source_block I
_cod_depositor_comments
;
The following automatic conversions were performed:

'_chemical_melting_point' value 'not measured' was changed to '?' -
the value is undefined or not given.

Automatic conversion script
Id: cif_fix_values 1646 2011-03-28 12:23:43Z adriana 

The following automatic conversions were performed:

'_chemical_melting_point' value 'not measured' was changed to '?' -
the value is undefined or not given.

Automatic conversion script
Id: cif_fix_values 1715 2011-07-08 13:25:40Z adriana 
;
_cod_original_sg_symbol_H-M 'P 21/n'
_cod_database_code 2216596
_cod_database_fobs_code 2216596

loop_
_symmetry_equiv_pos_as_xyz
'x, y, z'
'-x+1/2, y+1/2, -z+1/2'
'-x, -y, -z'
'x-1/2, -y-1/2, z-1/2'

loop_
_atom_site_type_symbol
_atom_site_label
_atom_site_fract_x
_atom_site_fract_y
_atom_site_fract_z
_atom_site_U_iso_or_equiv
_atom_site_adp_type
_atom_site_calc_flag
_atom_site_refinement_flags
_atom_site_occupancy
C C1 0.67389(14) 0.5067(3) 0.44839(13) 0.0362(4) Uani d . 1
C C2 0.79688(14) 0.4736(3) 0.52641(13) 0.0418(4) Uani d . 1
C C3 0.86794(17) 0.2858(4) 0.50006(17) 0.0534(5) Uani d . 1
H H3 0.9499 0.2615 0.5497 0.064 Uiso calc R 1
C C4 0.81862(18) 0.1389(4) 0.40290(17) 0.0581(5) Uani d . 1
H H4 0.8675 0.0161 0.3870 0.070 Uiso calc R 1
C C5 0.69666(18) 0.1697(4) 0.32727(16) 0.0525(5) Uani d . 1
H H5 0.6636 0.0666 0.2617 0.063 Uiso calc R 1
C C6 0.62517(15) 0.3528(3) 0.34971(14) 0.0447(4) Uani d . 1
H H6 0.5435 0.3747 0.2988 0.054 Uiso calc R 1
C C7 0.59723(14) 0.7040(3) 0.46979(13) 0.0380(4) Uani d . 1
C C8 0.77064(15) 0.8060(3) 0.64655(14) 0.0457(4) Uani d . 1
H H8 0.8011 0.9065 0.7132 0.055 Uiso calc R 1
C C9 0.84330(15) 0.6297(4) 0.62860(15) 0.0485(5) Uani d . 1
H H9 0.9238 0.6080 0.6821 0.058 Uiso calc R 1
N N 0.65169(12) 0.8423(3) 0.56868(11) 0.0428(4) Uani d . 1
H H1N 0.6088 0.9604 0.5835 0.051 Uiso calc R 1
O O 0.48896(10) 0.7471(2) 0.40287(10) 0.0481(4) Uani d . 1

loop_
_atom_site_aniso_label
_atom_site_aniso_U_11
_atom_site_aniso_U_22
_atom_site_aniso_U_33
_atom_site_aniso_U_12
_atom_site_aniso_U_13
_atom_site_aniso_U_23
C1 0.0357(8) 0.0373(8) 0.0359(7) 0.0028(7) 0.0135(6) 0.0052(7)
C2 0.0382(9) 0.0438(10) 0.0421(9) 0.0064(7) 0.0135(7) 0.0079(7)
C3 0.0428(10) 0.0582(12) 0.0558(10) 0.0179(9) 0.0142(8) 0.0076(9)
C4 0.0640(12) 0.0518(11) 0.0627(12) 0.0208(9) 0.0282(10) 0.0026(9)
C5 0.0618(11) 0.0486(10) 0.0492(10) 0.0042(9) 0.0229(9) -0.0052(8)
C6 0.0429(9) 0.0477(10) 0.0411(9) 0.0019(8) 0.0128(7) 0.0018(7)
C7 0.0357(8) 0.0403(9) 0.0357(8) 0.0020(7) 0.0108(7) 0.0032(7)
C8 0.0413(9) 0.0498(10) 0.0376(8) 0.0020(8) 0.0049(7) -0.0031(7)
C9 0.0356(9) 0.0563(11) 0.0449(9) 0.0069(8) 0.0048(7) 0.0035(8)
N 0.0379(7) 0.0452(8) 0.0408(7) 0.0091(6) 0.0094(6) -0.0024(6)
O 0.0344(6) 0.0548(8) 0.0457(6) 0.0113(5) 0.0039(5) -0.0026(5)

loop_
_atom_type_symbol
_atom_type_description
_atom_type_scat_dispersion_real
_atom_type_scat_dispersion_imag
_atom_type_scat_source
C C 0.0033 0.0016 'International Tables Vol C Tables 4.2.6.8 and 6.1.1.4'
H H 0.0000 0.0000 'International Tables Vol C Tables 4.2.6.8 and 6.1.1.4'
N N 0.0061 0.0033 'International Tables Vol C Tables 4.2.6.8 and 6.1.1.4'
O O 0.0106 0.0060 'International Tables Vol C Tables 4.2.6.8 and 6.1.1.4'

loop_
_geom_angle_atom_site_label_1
_geom_angle_atom_site_label_2
_geom_angle_atom_site_label_3
_geom_angle
C6 C1 C2 120.15(15)
C6 C1 C7 119.82(14)
C2 C1 C7 120.02(14)
C3 C2 C1 117.80(15)
C3 C2 C9 123.28(15)
C1 C2 C9 118.92(15)
C4 C3 C2 120.99(17)
C4 C3 H3 119.5
C2 C3 H3 119.5
C3 C4 C5 120.97(17)
C3 C4 H4 119.5
C5 C4 H4 119.5
C6 C5 C4 119.54(17)
C6 C5 H5 120.2
C4 C5 H5 120.2
C5 C6 C1 120.53(16)
C5 C6 H6 119.7
C1 C6 H6 119.7
O C7 N 121.01(14)
O C7 C1 123.22(14)
N C7 C1 115.77(13)
C9 C8 N 121.28(15)
C9 C8 H8 119.4
N C8 H8 119.4
C8 C9 C2 119.67(15)
C8 C9 H9 120.2
C2 C9 H9 120.2
C7 N C8 124.31(14)
C7 N H1N 117.8
C8 N H1N 117.8

loop_
_geom_bond_atom_site_label_1
_geom_bond_atom_site_label_2
_geom_bond_distance
C1 C6 1.396(2)
C1 C2 1.406(2)
C1 C7 1.458(2)
C2 C3 1.405(2)
C2 C9 1.432(2)
C3 C4 1.362(3)
C3 H3 0.9300
C4 C5 1.386(3)
C4 H4 0.9300
C5 C6 1.370(2)
C5 H5 0.9300
C6 H6 0.9300
C7 O 1.2423(18)
C7 N 1.358(2)
C8 C9 1.331(2)
C8 N 1.3718(19)
C8 H8 0.9300
C9 H9 0.9300
N H1N 0.8600

loop_
_geom_hbond_atom_site_label_D
_geom_hbond_atom_site_label_H
_geom_hbond_atom_site_label_A
_geom_hbond_site_symmetry_A
_geom_hbond_distance_DH
_geom_hbond_distance_HA
_geom_hbond_distance_DA
_geom_hbond_angle_DHA
_geom_hbond_publ_flag
N H1N O 3_676 0.86 1.96 2.818(2) 172 y
C8 H8 O 4_676 0.93 2.66 3.243(2) 121 y
C9 H9 O 4_676 0.93 2.65 3.230(2) 121 y

loop_
_geom_torsion_atom_site_label_1
_geom_torsion_atom_site_label_2
_geom_torsion_atom_site_label_3
_geom_torsion_atom_site_label_4
_geom_torsion
C6 C1 C2 C3 1.2(2)
C7 C1 C2 C3 -178.18(14)
C6 C1 C2 C9 -178.33(16)
C7 C1 C2 C9 2.3(2)
C1 C2 C3 C4 -0.8(3)
C9 C2 C3 C4 178.67(18)
C2 C3 C4 C5 -0.2(3)
C3 C4 C5 C6 0.9(3)
C4 C5 C6 C1 -0.5(3)
C2 C1 C6 C5 -0.5(2)
C7 C1 C6 C5 178.83(15)
C6 C1 C7 O -1.1(2)
C2 C1 C7 O 178.23(15)
C6 C1 C7 N 179.14(14)
C2 C1 C7 N -1.5(2)
N C8 C9 C2 -0.2(3)
C3 C2 C9 C8 179.07(17)
C1 C2 C9 C8 -1.4(3)
O C7 N C8 -179.94(15)
C1 C7 N C8 -0.2(2)
C9 C8 N C7 1.1(3)

loop_
_cod_related_entry_id
_cod_related_entry_database
_cod_related_entry_code
1 ChemSpider 9864
